data_7135714
loop_
_publ_author_name
'Seankongsuk, Pattarakiat'
'Vacek, Martin'
'Ryb&#xe1;&#x10d;ek, Ji&#x159;&#xed;'
'Vacek, Jaroslav'
'Kutsenka, Katsiaryna'
'Bedn&#xe1;rov&#xe1;, Lucie'
'Pohl, Radek'
'C&#xed;sa&#x159;ov&#xe1;, Ivana'
'Star&#xe1;, Irena G'
'Star&#xfd;, Ivo'

_publ_section_title
;
 Triptycene-grafted helicenes: modular synthesis and key properties.
;
_journal_issue 33
_journal_name_full 'Chemical communications (Cambridge, England)'
_journal_page_first 8426
_journal_page_last 8430
_journal_paper_doi 10.1039/d5cc06240c
_journal_volume 62
_journal_year 2026
_chemical_formula_moiety 'C66 H38, 3(C4 H8 O)'
_chemical_formula_sum 'C78 H62 O3'
_chemical_formula_weight 1047.27
_space_group_crystal_system monoclinic
_space_group_IT_number 14
_space_group_name_Hall '-P 2yn'
_space_group_name_H-M_alt 'P 1 21/n 1'
_atom_sites_solution_hydrogens mixed
_atom_sites_solution_primary direct
_atom_sites_solution_secondary difmap
_audit_creation_method
;FinalCif 2024.9-1 by Daniel Kratzert, Freiburg 2025, 
https://dkratzert.de/finalcif.html
;
_audit_update_record
;
2025-10-01 deposited with the CCDC.	2026-03-31 downloaded from the CCDC.
;
_cell_angle_alpha 90
_cell_angle_beta 93.047(4)
_cell_angle_gamma 90
_cell_formula_units_Z 4
_cell_length_a 8.0567(6)
_cell_length_b 15.9953(7)
_cell_length_c 44.136(2)
_cell_measurement_reflns_used 9651
_cell_measurement_temperature 100.14999999999998
_cell_measurement_theta_max 72.1855
_cell_measurement_theta_min 2.9384
_cell_measurement_wavelength 1.54178
_cell_volume 5679.7(6)
_computing_cell_refinement 'SAINT V8.41 (Bruker AXS LLC)'
_computing_data_collection 'Bruker Instrument Service v8.5.5.6'
_computing_data_reduction 'SAINT V8.41 (Bruker AXS LLC)'
_computing_molecular_graphics 'shelXle (C.B. Huebschle, rev 1503)'
_computing_structure_refinement 'SHELXL-2019/2 (Sheldrick, 2019)'
_computing_structure_solution 'XS, VERSION 2013/1'
_diffrn_ambient_environment N~2~
_diffrn_ambient_temperature 100(2)
_diffrn_detector CPAD
_diffrn_detector_area_resol_mean 7.391
_diffrn_detector_type 'Bruker PHOTON III'
_diffrn_measured_fraction_theta_full 0.992
_diffrn_measured_fraction_theta_max 0.991
_diffrn_measurement_details
;<Phi   scan: start= 360.0; len= 180.0; end= 540.0 at [Counterclockwise Eulerian 
angles: dx= 60.00 mm theta=  25.000 deg omega= 360.000 deg chi=  54.740 deg] 
measure for 3.0 seconds; frame angle 1.00 degrees, wavelength=1.54184>
<Phi   scan: start= 360.0; len= 180.0; end= 540.0 at [Counterclockwise Eulerian 
angles: dx= 45.00 mm theta=  27.500 deg omega= 360.000 deg chi=  54.740 deg] 
measure for 1.0 seconds; frame angle 1.00 degrees, wavelength=1.54184>
<Phi   scan: start= 180.0; len= 180.0; end= 360.0 at [Counterclockwise Eulerian 
angles: dx= 45.00 mm theta=  27.500 deg omega= 360.000 deg chi=  54.740 deg] 
measure for 1.0 seconds; frame angle 1.00 degrees, wavelength=1.54184>
<Phi   scan: start= 166.7; len= 322.5; end= 489.2 at [Counterclockwise Eulerian 
angles: dx= 70.00 mm theta=  60.846 deg omega=  20.551 deg chi=  24.000 deg] 
measure for 15.0 seconds; frame angle 0.30 degrees, wavelength=1.54184>
<Phi   scan: start= 360.0; len=   0.3; end= 360.3 at [Counterclockwise Eulerian 
angles: dx= 70.00 mm theta=  38.346 deg omega=  55.438 deg chi= -44.500 deg] 
measure for 9.0 seconds; frame angle 0.30 degrees, wavelength=1.54184>
<Omega scan: start=   4.5; len=  75.0; end=  79.5 at [Counterclockwise Eulerian 
angles: dx= 70.00 mm theta=  60.846 deg phi= 180.000 deg chi=  68.500 deg] 
measure for 15.0 seconds; frame angle 0.30 degrees, wavelength=1.54184>
<Omega scan: start=   1.1; len= 105.3; end= 106.4 at [Counterclockwise Eulerian 
angles: dx= 70.00 mm theta=  60.846 deg phi=  27.000 deg chi=  65.500 deg] 
measure for 15.0 seconds; frame angle 0.30 degrees, wavelength=1.54184>
<Phi   scan: start= 204.0; len= 192.0; end= 396.0 at [Counterclockwise Eulerian 
angles: dx= 70.00 mm theta= -16.952 deg omega= 347.411 deg chi=  44.500 deg] 
measure for 6.0 seconds; frame angle 0.30 degrees, wavelength=1.54184>
<Omega scan: start=   1.1; len= 105.3; end= 106.4 at [Counterclockwise Eulerian 
angles: dx= 70.00 mm theta=  60.846 deg phi= 324.000 deg chi=  65.500 deg] 
measure for 15.0 seconds; frame angle 0.30 degrees, wavelength=1.54184>
<Omega scan: start=   1.1; len= 105.3; end= 106.4 at [Counterclockwise Eulerian 
angles: dx= 70.00 mm theta=  60.846 deg phi= 162.000 deg chi=  65.500 deg] 
measure for 15.0 seconds; frame angle 0.30 degrees, wavelength=1.54184>
<Omega scan: start=   1.1; len= 105.3; end= 106.4 at [Counterclockwise Eulerian 
angles: dx= 70.00 mm theta=  60.846 deg phi= 270.000 deg chi=  65.500 deg] 
measure for 15.0 seconds; frame angle 0.30 degrees, wavelength=1.54184>
<Phi   scan: start= 204.0; len= 183.9; end= 387.9 at [Counterclockwise Eulerian 
angles: dx= 70.00 mm theta=  43.392 deg omega= 345.643 deg chi=  24.000 deg] 
measure for 10.0 seconds; frame angle 0.30 degrees, wavelength=1.54184>
<Omega scan: start=   1.1; len= 105.3; end= 106.4 at [Counterclockwise Eulerian 
angles: dx= 70.00 mm theta=  60.846 deg phi=  81.000 deg chi=  65.500 deg] 
measure for 15.0 seconds; frame angle 0.30 degrees, wavelength=1.54184>
<Omega scan: start=   1.1; len= 105.3; end= 106.4 at [Counterclockwise Eulerian 
angles: dx= 70.00 mm theta=  60.846 deg phi= 243.000 deg chi=  65.500 deg] 
measure for 15.0 seconds; frame angle 0.30 degrees, wavelength=1.54184>
<Omega scan: start=   1.1; len= 105.3; end= 106.4 at [Counterclockwise Eulerian 
angles: dx= 70.00 mm theta=  60.846 deg phi=  54.000 deg chi=  65.500 deg] 
measure for 15.0 seconds; frame angle 0.30 degrees, wavelength=1.54184>
<Omega scan: start=   1.1; len= 105.3; end= 106.4 at [Counterclockwise Eulerian 
angles: dx= 70.00 mm theta=  60.846 deg phi= 216.000 deg chi=  65.500 deg] 
measure for 15.0 seconds; frame angle 0.30 degrees, wavelength=1.54184>
<Omega scan: start=   1.1; len= 105.3; end= 106.4 at [Counterclockwise Eulerian 
angles: dx= 70.00 mm theta=  60.846 deg phi= 360.000 deg chi=  65.500 deg] 
measure for 15.0 seconds; frame angle 0.30 degrees, wavelength=1.54184>
<Omega scan: start=   1.1; len= 105.3; end= 106.4 at [Counterclockwise Eulerian 
angles: dx= 70.00 mm theta=  60.846 deg phi= 297.000 deg chi=  65.500 deg] 
measure for 15.0 seconds; frame angle 0.30 degrees, wavelength=1.54184>
<Omega scan: start=   4.5; len=  75.0; end=  79.5 at [Counterclockwise Eulerian 
angles: dx= 70.00 mm theta=  60.846 deg phi= 108.000 deg chi=  68.500 deg] 
measure for 15.0 seconds; frame angle 0.30 degrees, wavelength=1.54184>
;
_diffrn_measurement_device 'KAPPA diffractometer'
_diffrn_measurement_device_type 'Bruker D8 VENTURE'
_diffrn_measurement_method '\w and \f scans'
_diffrn_radiation_monochromator 'multilayer mirror'
_diffrn_radiation_probe x-ray
_diffrn_radiation_type 'Cu K\a'
_diffrn_radiation_wavelength 1.54178
_diffrn_reflns_av_R_equivalents 0.0399
_diffrn_reflns_av_unetI/netI 0.0607
_diffrn_reflns_Laue_measured_fraction_full 0.992
_diffrn_reflns_Laue_measured_fraction_max 0.991
_diffrn_reflns_limit_h_max 9
_diffrn_reflns_limit_h_min -8
_diffrn_reflns_limit_k_max 19
_diffrn_reflns_limit_k_min -19
_diffrn_reflns_limit_l_max 54
_diffrn_reflns_limit_l_min -54
_diffrn_reflns_number 54188
_diffrn_reflns_point_group_measured_fraction_full 0.992
_diffrn_reflns_point_group_measured_fraction_max 0.991
_diffrn_reflns_reduction_process narrow-frame
_diffrn_reflns_theta_full 67.679
_diffrn_reflns_theta_max 72.271
_diffrn_reflns_theta_min 2.005
_diffrn_source 'microfocus sealed tube'
_diffrn_source_current 1.1
_diffrn_source_target Cu
_diffrn_source_type 'INCOATEC I\mS Diamond II'
_diffrn_source_voltage 50
_exptl_absorpt_coefficient_mu 0.561
_exptl_absorpt_correction_T_max 0.951
_exptl_absorpt_correction_T_min 0.837
_exptl_absorpt_correction_type multi-scan
_exptl_absorpt_process_details
;Krause, L., Herbst-Irmer, R., Sheldrick, G. M., Stalke, D. (2015).
"Comparison of silver and molybdenum microfocus X-ray sources for single-crystal
 structure determination"
J. Appl. Cryst. 48, 3-10.
doi:10.1107/S1600576714022985
;
_exptl_crystal_colour colourless_yellow
_exptl_crystal_density_diffrn 1.225
_exptl_crystal_description plate
_exptl_crystal_F_000 2216
_exptl_crystal_size_max 0.329
_exptl_crystal_size_mid 0.146
_exptl_crystal_size_min 0.09
_refine_diff_density_max 0.871
_refine_diff_density_min -0.646
_refine_diff_density_rms 0.127
_refine_ls_extinction_method none
_refine_ls_goodness_of_fit_ref 1.190
_refine_ls_hydrogen_treatment constr
_refine_ls_matrix_type full
_refine_ls_number_parameters 720
_refine_ls_number_reflns 54188
_refine_ls_number_restraints 1
_refine_ls_restrained_S_all 1.190
_refine_ls_R_factor_all 0.1368
_refine_ls_R_factor_gt 0.1342
_refine_ls_shift/su_max 0.000
_refine_ls_shift/su_mean 0.000
_refine_ls_structure_factor_coef Fsqd
_refine_ls_weighting_details 'w=1/[\s^2^(Fo^2^)+(0.0305P)^2^+23.0588P] where P=(Fo^2^+2Fc^2^)/3'
_refine_ls_weighting_scheme calc
_refine_ls_wR_factor_gt 0.3248
_refine_ls_wR_factor_ref 0.3258
_reflns_Friedel_coverage 0.000
_reflns_number_gt 51957
_reflns_number_total 54188
_reflns_threshold_expression 'I > 2\s(I)'
_cod_data_source_file d5cc06240c10.cif
_cod_data_source_block cu_psy_k358e_stary_tw
_cod_depositor_comments
;
The following automatic conversions were performed:

data item '_exptl_absorpt_correction_type' value 'multi-Scan' was
changed to 'multi-scan' in accordance with the
/home/data/users/saulius/crontab/automatic-downloads/rss-feeds/RSC/lib/dictionaries/cif_core.dic
dictionary named 'cif_core.dic' version 2.4.2 last updated on
2011-04-26.

Automatic conversion script
Id: cif_fix_values 8170 2020-07-09 18:12:32Z antanas 

 Adding full bibliography for 7135714.cif.
;
_cod_original_sg_symbol_H-M 'P 21/n'
_cod_database_code 7135714
_shelx_shelxl_version_number 2019/3
_shelx_space_group_comment
;
The symmetry employed for this shelxl refinement is uniquely defined
by the following loop, which should always be used as a source of
symmetry information in preference to the above space-group names.
They are only intended as comments.
;
_exptl_bruker_absorpt_correction_t_ratio 0.809
_shelx_estimated_absorpt_t_min 0.837
_shelx_estimated_absorpt_t_max 0.951
_bruker_diffrn_measurement_temperature_device 'Oxford Cryostream 1000'
_diffrn_measurement_bruker_total_exposure_time 97945.0
_diffrn_reflns_bruker_av_norm_i 34946.265
_diffrn_reflns_bruker_number_gt 64262
_computing_bruker_data_scaling 'SADABS-2016/2 - Bruker AXS area detector scaling and absorption correction'
_geom_details
; All esds (except the esd in the dihedral angle between two l.s. planes)
 are estimated using the full covariance matrix.  The cell esds are taken
 into account individually in the estimation of esds in distances, angles
 and torsion angles; correlations between esds in cell parameters are only
 used when they are defined by crystal symmetry.  An approximate (isotropic)
 treatment of cell esds is used for estimating esds involving l.s. planes.
;

loop_
_space_group_symop_operation_xyz
'x, y, z'
'-x+1/2, y+1/2, -z+1/2'
'-x, -y, -z'
'x-1/2, -y-1/2, z-1/2'

loop_
_atom_site_label
_atom_site_type_symbol
_atom_site_fract_x
_atom_site_fract_y
_atom_site_fract_z
_atom_site_U_iso_or_equiv
_atom_site_adp_type
_atom_site_occupancy
_atom_site_site_symmetry_order
_atom_site_calc_flag
_atom_site_refinement_flags_posn
_atom_site_refinement_flags_adp
_atom_site_refinement_flags_occupancy
_atom_site_disorder_assembly
_atom_site_disorder_group
C1 C 0.4705(6) 0.4891(3) 0.23167(12) 0.0216(9) Uani 1 1 d . . . . .
H1 H 0.546926 0.526649 0.241559 0.026 Uiso 1 1 calc R U . . .
C2 C 0.4222(7) 0.4183(3) 0.24650(13) 0.0275(11) Uani 1 1 d . . . . .
H2 H 0.465795 0.407186 0.266522 0.033 Uiso 1 1 calc R U . . .
C3 C 0.3085(8) 0.3621(3) 0.23224(13) 0.0310(11) Uani 1 1 d . . . . .
H3 H 0.271562 0.314648 0.242954 0.037 Uiso 1 1 calc R U . . .
C4 C 0.2517(7) 0.3758(3) 0.20314(13) 0.0303(11) Uani 1 1 d . . . . .
H4 H 0.176459 0.337068 0.193555 0.036 Uiso 1 1 calc R U . . .
C5 C 0.2534(6) 0.4582(3) 0.15579(12) 0.0247(10) Uani 1 1 d . . . . .
H5 H 0.172583 0.422142 0.146345 0.030 Uiso 1 1 calc R U . . .
C6 C 0.3214(6) 0.5209(3) 0.13926(12) 0.0236(10) Uani 1 1 d . . . . .
H6 H 0.298929 0.523459 0.117931 0.028 Uiso 1 1 calc R U . . .
C7 C 0.5046(6) 0.6441(3) 0.10439(11) 0.0211(9) Uani 1 1 d . . . . .
H7 H 0.425237 0.609420 0.093815 0.025 Uiso 1 1 calc R U . . .
C8 C 0.6118(6) 0.7016(3) 0.05392(11) 0.0226(10) Uani 1 1 d . . . . .
H8 H 0.526759 0.666023 0.042769 0.027 Uiso 1 1 calc R U . . .
C9 C 0.8384(7) 0.6194(3) 0.02692(14) 0.0311(12) Uani 1 1 d . . . . .
H9 H 0.757177 0.586016 0.016239 0.037 Uiso 1 1 calc R U . . .
C10 C 1.0055(9) 0.6061(4) 0.02277(18) 0.0472(17) Uani 1 1 d . . . . .
H10 H 1.039547 0.564098 0.009221 0.057 Uiso 1 1 calc R U . . .
C11 C 1.1233(8) 0.6553(4) 0.03875(17) 0.0437(15) Uani 1 1 d . . . . .
H11 H 1.238094 0.646448 0.035967 0.052 Uiso 1 1 calc R U . . .
C12 C 1.0755(8) 0.7174(4) 0.05880(15) 0.0363(13) Uani 1 1 d . . . . .
H12 H 1.156626 0.750100 0.069791 0.044 Uiso 1 1 calc R U . . .
C13 C 0.8320(6) 0.7946(3) 0.08276(12) 0.0264(10) Uani 1 1 d . . . . .
H13 H 0.917044 0.830487 0.093773 0.032 Uiso 1 1 calc R U . . .
C14 C 0.7035(8) 0.9309(3) 0.06010(12) 0.0309(12) Uani 1 1 d . . . . .
H14 H 0.785966 0.964596 0.070289 0.037 Uiso 1 1 calc R U . . .
C15 C 0.5761(9) 0.9674(3) 0.04215(13) 0.0341(13) Uani 1 1 d . . . . .
H15 H 0.572100 1.026406 0.039874 0.041 Uiso 1 1 calc R U . . .
C16 C 0.4550(9) 0.9182(4) 0.02757(13) 0.0356(13) Uani 1 1 d . . . . .
H16 H 0.367121 0.943880 0.015766 0.043 Uiso 1 1 calc R U . . .
C17 C 0.4610(7) 0.8306(3) 0.03007(12) 0.0280(11) Uani 1 1 d . . . . .
H17 H 0.378877 0.796687 0.019878 0.034 Uiso 1 1 calc R U . . .
C18 C 0.7351(6) 0.7477(3) 0.13491(12) 0.0248(10) Uani 1 1 d . . . . .
H18 H 0.814734 0.783031 0.145078 0.030 Uiso 1 1 calc R U . . .
C19 C 0.7163(7) 0.7697(3) 0.20080(12) 0.0267(10) Uani 1 1 d . . . . .
H19 H 0.785991 0.805882 0.190087 0.032 Uiso 1 1 calc R U . . .
C20 C 0.7098(7) 0.7779(3) 0.23158(12) 0.0286(11) Uani 1 1 d . . . . .
H20 H 0.785676 0.814188 0.242261 0.034 Uiso 1 1 calc R U . . .
C21 C 0.7035(6) 0.7879(3) 0.29802(11) 0.0207(9) Uani 1 1 d . . . . .
H21 H 0.776514 0.824161 0.288052 0.025 Uiso 1 1 calc R U . . .
C22 C 0.8317(6) 0.8321(3) 0.35066(12) 0.0252(10) Uani 1 1 d . . . . .
H22 H 0.908975 0.869883 0.340111 0.030 Uiso 1 1 calc R U . . .
C23 C 0.7221(7) 0.9633(4) 0.37822(12) 0.0299(11) Uani 1 1 d . . . . .
H23 H 0.793622 0.999383 0.367862 0.036 Uiso 1 1 calc R U . . .
C24 C 0.6163(8) 0.9961(4) 0.39897(13) 0.0339(12) Uani 1 1 d . . . . .
H24 H 0.618004 1.054346 0.403212 0.041 Uiso 1 1 calc R U . . .
C25 C 0.5075(7) 0.9440(4) 0.41362(13) 0.0335(12) Uani 1 1 d . . . . .
H25 H 0.434446 0.966805 0.427682 0.040 Uiso 1 1 calc R U . . .
C26 C 0.5058(6) 0.8580(4) 0.40759(12) 0.0273(10) Uani 1 1 d . . . . .
H26 H 0.430142 0.822385 0.417169 0.033 Uiso 1 1 calc R U . . .
C27 C 0.6304(6) 0.7342(3) 0.37838(12) 0.0260(10) Uani 1 1 d . . . . .
H27 H 0.553291 0.696572 0.389028 0.031 Uiso 1 1 calc R U . . .
C28 C 0.8751(7) 0.6446(4) 0.40114(13) 0.0336(12) Uani 1 1 d . . . . .
H28 H 0.801641 0.608923 0.411237 0.040 Uiso 1 1 calc R U . . .
C29 C 1.0434(8) 0.6296(4) 0.40339(15) 0.0373(13) Uani 1 1 d . . . . .
H29 H 1.085518 0.583492 0.414974 0.045 Uiso 1 1 calc R U . . .
C30 C 1.1527(7) 0.6816(4) 0.38879(14) 0.0340(12) Uani 1 1 d . . . . .
H30 H 1.268941 0.671366 0.390578 0.041 Uiso 1 1 calc R U . . .
C31 C 1.0902(7) 0.7492(4) 0.37145(13) 0.0315(12) Uani 1 1 d . . . . .
H31 H 1.163819 0.784730 0.361303 0.038 Uiso 1 1 calc R U . . .
C32 C 0.4848(6) 0.6850(3) 0.32790(12) 0.0217(9) Uani 1 1 d . . . . .
H32 H 0.411418 0.650160 0.338344 0.026 Uiso 1 1 calc R U . . .
C33 C 0.2148(7) 0.6005(4) 0.29318(14) 0.0346(12) Uani 1 1 d . . . . .
H33 H 0.219149 0.598372 0.314722 0.042 Uiso 1 1 calc R U . . .
C34 C 0.0893(7) 0.5613(4) 0.27723(16) 0.0384(13) Uani 1 1 d . . . . .
H34 H 0.015268 0.526165 0.287451 0.046 Uiso 1 1 calc R U . . .
C35 C -0.0721(7) 0.5372(4) 0.22851(16) 0.0375(13) Uani 1 1 d . . . . .
H35 H -0.145766 0.501082 0.238337 0.045 Uiso 1 1 calc R U . . .
C36 C -0.1009(6) 0.5549(4) 0.19862(15) 0.0397(14) Uani 1 1 d . . . . .
H36 H -0.189892 0.528487 0.187335 0.048 Uiso 1 1 calc R U . . .
C37 C 0.0023(7) 0.6129(4) 0.18432(14) 0.0327(12) Uani 1 1 d . . . . .
H37 H -0.023453 0.628918 0.163880 0.039 Uiso 1 1 calc R U . . .
C38 C 0.1399(7) 0.6463(4) 0.19986(13) 0.0300(11) Uani 1 1 d . . . . .
H38 H 0.207628 0.685368 0.190021 0.036 Uiso 1 1 calc R U . . .
C4A C 0.3025(6) 0.4467(3) 0.18684(12) 0.0219(10) Uani 1 1 d . . . . .
C6A C 0.4262(6) 0.5825(3) 0.15411(12) 0.0212(9) Uani 1 1 d . . . . .
C7A C 0.6077(6) 0.6937(3) 0.08827(12) 0.0222(10) Uani 1 1 d . . . . .
C8A C 0.7894(7) 0.6804(3) 0.04636(12) 0.0247(10) Uani 1 1 d . . . . .
C12A C 0.9082(7) 0.7304(3) 0.06233(12) 0.0261(10) Uani 1 1 d . . . . .
C13A C 0.7081(7) 0.8448(3) 0.06286(12) 0.0282(11) Uani 1 1 d . . . . .
C17A C 0.5882(7) 0.7954(3) 0.04758(11) 0.0249(10) Uani 1 1 d . . . . .
C18A C 0.6284(6) 0.6993(3) 0.15203(12) 0.0226(10) Uani 1 1 d . . . . .
C20A C 0.5905(6) 0.7326(3) 0.24781(12) 0.0221(9) Uani 1 1 d . . . . .
C21A C 0.7101(6) 0.7845(3) 0.32862(12) 0.0235(10) Uani 1 1 d . . . . .
C22A C 0.7240(6) 0.8781(4) 0.37252(11) 0.0266(10) Uani 1 1 d . . . . .
C26A C 0.6153(6) 0.8254(3) 0.38759(11) 0.0254(10) Uani 1 1 d . . . . .
C27A C 0.8123(7) 0.7112(4) 0.38430(12) 0.0282(11) Uani 1 1 d . . . . .
C31A C 0.9211(7) 0.7639(3) 0.36923(12) 0.0264(10) Uani 1 1 d . . . . .
C32A C 0.4732(6) 0.6881(3) 0.29589(12) 0.0208(9) Uani 1 1 d . . . . .
C34A C 0.0677(7) 0.5722(3) 0.24547(15) 0.0317(12) Uani 1 1 d . . . . .
C38A C 0.1818(6) 0.6230(3) 0.23034(12) 0.0249(10) Uani 1 1 d . . . . .
C6B C 0.5147(6) 0.6438(3) 0.13637(11) 0.0204(9) Uani 1 1 d . . . . .
C13B C 0.7263(6) 0.7448(3) 0.10413(12) 0.0239(10) Uani 1 1 d . . . . .
C18B C 0.6209(6) 0.7082(3) 0.18460(12) 0.0228(10) Uani 1 1 d . . . . .
C20B C 0.5877(6) 0.7375(3) 0.28047(12) 0.0215(9) Uani 1 1 d . . . . .
C27B C 0.6019(6) 0.7323(3) 0.34414(12) 0.0242(10) Uani 1 1 d . . . . .
C32B C 0.3408(6) 0.6450(3) 0.27822(12) 0.0232(10) Uani 1 1 d . . . . .
C38B C 0.3324(6) 0.6482(3) 0.24673(12) 0.0218(10) Uani 1 1 d . . . . .
C38C C 0.4784(6) 0.6794(3) 0.23145(12) 0.0210(9) Uani 1 1 d . . . . .
C38D C 0.5157(6) 0.6569(3) 0.20087(11) 0.0197(9) Uani 1 1 d . . . . .
C38E C 0.4489(6) 0.5817(3) 0.18554(12) 0.0196(9) Uani 1 1 d . . . . .
C38F C 0.4075(6) 0.5064(3) 0.20182(12) 0.0220(10) Uani 1 1 d . . . . .
O1S O 0.5308(6) 0.6025(3) 0.44055(11) 0.0445(10) Uiso 1 1 d . . . . .
C1S C 0.5917(9) 0.6654(4) 0.46132(16) 0.0444(14) Uiso 1 1 d . . . . .
H1SA H 0.641385 0.712481 0.450422 0.053 Uiso 1 1 d R U . A .
H1SB H 0.675802 0.641889 0.476119 0.053 Uiso 1 1 d R U . . .
C2S C 0.423(2) 0.6945(10) 0.4762(4) 0.043(2) Uiso 0.478(17) 1 d . . P A 1
H2SA H 0.371264 0.747999 0.469719 0.052 Uiso 0.478(17) 1 d R U P A 1
H2SB H 0.463479 0.699683 0.497733 0.052 Uiso 0.478(17) 1 d R U P A 1
C3S C 0.3315(9) 0.6140(4) 0.47672(17) 0.0453(15) Uiso 1 1 d . . . . .
H3SA H 0.309215 0.588744 0.496565 0.054 Uiso 1 1 d R U . A .
H3SB H 0.225505 0.633722 0.466813 0.054 Uiso 1 1 d R U . . .
C4S C 0.4199(8) 0.5543(4) 0.45685(15) 0.0366(12) Uiso 1 1 d . . . . .
H4SA H 0.479810 0.511405 0.469339 0.044 Uiso 1 1 d R U . . .
H4SB H 0.338242 0.526067 0.442773 0.044 Uiso 1 1 d R U . . .
C22S C 0.4823(19) 0.6743(9) 0.4859(3) 0.043(2) Uiso 0.522(17) 1 d . . P A 2
H22A H 0.451880 0.732959 0.490052 0.052 Uiso 0.522(17) 1 d R U P A 2
H22B H 0.540966 0.650326 0.504140 0.052 Uiso 0.522(17) 1 d R U P A 2
O1R O 0.5867(12) 0.4300(6) 0.0168(2) 0.042(2) Uiso 0.5 1 d . . P B 1
C1R C 0.4936(16) 0.4642(9) 0.0403(4) 0.034(3) Uiso 0.5 1 d . . P B 1
H1RA H 0.418944 0.510045 0.033059 0.041 Uiso 0.5 1 d R U P B 1
H1RB H 0.566938 0.485403 0.057297 0.041 Uiso 0.5 1 d R U P B 1
C2R C 0.4039(18) 0.3926(9) 0.0536(3) 0.034(3) Uiso 0.5 1 d . . P B 1
H2RA H 0.287023 0.395746 0.045488 0.040 Uiso 0.5 1 d R U P B 1
H2RB H 0.406218 0.388463 0.075966 0.040 Uiso 0.5 1 d R U P B 1
C3R C 0.4498(18) 0.3074(8) 0.0308(3) 0.040(3) Uiso 0.5 1 d . . P B 1
H3RA H 0.495639 0.259438 0.042702 0.048 Uiso 0.5 1 calc R U P B 1
H3RB H 0.353626 0.289353 0.017541 0.048 Uiso 0.5 1 calc R U P B 1
C4R C 0.5711(11) 0.3493(5) 0.0149(2) 0.0166(16) Uiso 0.5 1 d . . P B 1
H4RA H 0.680058 0.324683 0.021300 0.020 Uiso 0.5 1 calc R U P B 1
H4RB H 0.550608 0.335581 -0.006888 0.020 Uiso 0.5 1 calc R U P B 1
O2R O 0.644(2) 0.4070(11) 0.0347(4) 0.065(4) Uiso 0.4 1 d . . P C 2
C42R C 0.6481(17) 0.3527(9) 0.0297(3) 0.029(3) Uiso 0.4 1 d . . P C 2
H42A H 0.754135 0.327281 0.037461 0.035 Uiso 0.4 1 calc R U P C 2
H42B H 0.636394 0.345086 0.007478 0.035 Uiso 0.4 1 calc R U P C 2
C43R C 0.5048(18) 0.3155(9) 0.0448(4) 0.031(3) Uiso 0.4 1 d . . P C 2
H43A H 0.464165 0.267305 0.032408 0.037 Uiso 0.4 1 calc R U P C 2
H43B H 0.546173 0.293233 0.064704 0.037 Uiso 0.4 1 calc R U P C 2
C44R C 0.364(2) 0.3693(11) 0.0497(4) 0.033(4) Uiso 0.4 1 d . . P C 2
H44A H 0.311947 0.360024 0.069242 0.039 Uiso 0.4 1 calc R U P C 2
H44B H 0.280614 0.371932 0.032523 0.039 Uiso 0.4 1 calc R U P C 2
C45R C 0.497(2) 0.4420(13) 0.0504(5) 0.044(4) Uiso 0.4 1 d . . P C 2
H45A H 0.451331 0.491729 0.039445 0.052 Uiso 0.4 1 calc R U P C 2
H45B H 0.529123 0.458069 0.071510 0.052 Uiso 0.4 1 calc R U P C 2
O1V O 0.921(2) 0.9727(9) 0.1726(3) 0.060(3) Uiso 0.4 1 d . . P D 2
C1V C 0.7795(19) 1.0029(10) 0.1883(4) 0.036(3) Uiso 0.4 1 d . . P D 2
H1VA H 0.803843 1.058166 0.197572 0.043 Uiso 0.4 1 calc R U P D 2
H1VB H 0.750640 0.963333 0.204419 0.043 Uiso 0.4 1 calc R U P D 2
C2V C 0.633(3) 1.0098(16) 0.1634(6) 0.067(6) Uiso 0.4 1 d . . P D 2
H2VA H 0.532365 0.981007 0.169947 0.081 Uiso 0.4 1 calc R U P D 2
H2VB H 0.605818 1.068958 0.158830 0.081 Uiso 0.4 1 calc R U P D 2
C3V C 0.7002(19) 0.9679(10) 0.1370(4) 0.036(3) Uiso 0.4 1 d . . P D 2
H3VA H 0.655577 0.993293 0.117785 0.043 Uiso 0.4 1 calc R U P D 2
H3VB H 0.673481 0.907505 0.136865 0.043 Uiso 0.4 1 calc R U P D 2
C4V C 0.885(3) 0.9820(15) 0.1414(5) 0.060(5) Uiso 0.4 1 d . . P D 2
H4VA H 0.946678 0.940455 0.129750 0.072 Uiso 0.4 1 calc R U P D 2
H4VB H 0.914825 1.038794 0.134595 0.072 Uiso 0.4 1 calc R U P D 2
O1W O 1.2009(16) 0.8574(8) 0.1186(3) 0.045(3) Uiso 0.4 1 d . . P E 3
C1W C 1.354(3) 0.8908(13) 0.1154(5) 0.054(4) Uiso 0.4 1 d . . P E 3
H1WA H 1.344803 0.939060 0.101332 0.064 Uiso 0.4 1 calc R U P E 3
H1WB H 1.426800 0.848561 0.106435 0.064 Uiso 0.4 1 calc R U P E 3
C2W C 1.432(2) 0.9194(10) 0.1458(4) 0.040(3) Uiso 0.4 1 d . . P E 3
H2WA H 1.429332 0.981068 0.147736 0.048 Uiso 0.4 1 calc R U P E 3
H2WB H 1.548247 0.899701 0.148815 0.048 Uiso 0.4 1 calc R U P E 3
C3W C 1.3180(18) 0.8771(9) 0.1679(3) 0.034(3) Uiso 0.4 1 d . . P E 3
H3WA H 1.382889 0.844967 0.183642 0.040 Uiso 0.4 1 calc R U P E 3
H3WB H 1.247766 0.918537 0.177899 0.040 Uiso 0.4 1 calc R U P E 3
C4W C 1.216(2) 0.8209(12) 0.1476(4) 0.042(3) Uiso 0.4 1 d . . P E 3
H4WA H 1.270344 0.765543 0.146446 0.051 Uiso 0.4 1 calc R U P E 3
H4WB H 1.104887 0.813071 0.155657 0.051 Uiso 0.4 1 calc R U P E 3
O1Y O 1.252(4) 0.9022(15) 0.1161(5) 0.076(6) Uiso 0.3 1 d D . P F 1
C1Y C 1.238(3) 0.8393(14) 0.1395(5) 0.042(3) Uiso 0.3 1 d D . P F 1
H1YA H 1.330179 0.844097 0.155152 0.051 Uiso 0.3 1 calc R U P F 1
H1YB H 1.237911 0.782246 0.130807 0.051 Uiso 0.3 1 calc R U P F 1
C2Y C 1.079(3) 0.8585(15) 0.1521(6) 0.046(5) Uiso 0.3 1 d . . P F 1
H2YA H 0.985956 0.836891 0.138752 0.055 Uiso 0.3 1 calc R U P F 1
H2YB H 1.072099 0.833197 0.172466 0.055 Uiso 0.3 1 calc R U P F 1
C3Y C 1.072(5) 0.938(2) 0.1538(8) 0.073(8) Uiso 0.3 1 d . . P F 1
H3YA H 1.126377 0.956830 0.173212 0.088 Uiso 0.3 1 calc R U P F 1
H3YB H 0.955192 0.956432 0.152853 0.088 Uiso 0.3 1 calc R U P F 1
C4Y C 1.156(3) 0.9720(16) 0.1290(6) 0.050(5) Uiso 0.3 1 d . . P F 1
H4YA H 1.232186 1.017408 0.136061 0.059 Uiso 0.3 1 calc R U P F 1
H4YB H 1.075224 0.994881 0.113495 0.059 Uiso 0.3 1 calc R U P F 1

loop_
_atom_site_aniso_label
_atom_site_aniso_U_11
_atom_site_aniso_U_22
_atom_site_aniso_U_33
_atom_site_aniso_U_23
_atom_site_aniso_U_13
_atom_site_aniso_U_12
C1 0.0170(19) 0.017(2) 0.031(3) -0.0005(18) 0.0025(18) 0.0012(17)
C2 0.029(2) 0.021(2) 0.032(3) 0.004(2) 0.006(2) 0.003(2)
C3 0.042(3) 0.016(2) 0.036(3) 0.003(2) 0.008(2) -0.004(2)
C4 0.036(3) 0.019(2) 0.036(3) -0.002(2) 0.008(2) -0.011(2)
C5 0.026(2) 0.019(2) 0.030(3) -0.0051(19) 0.0059(19) -0.0062(18)
C6 0.022(2) 0.022(2) 0.028(3) -0.0021(19) 0.0040(18) -0.0029(18)
C7 0.021(2) 0.018(2) 0.024(2) -0.0041(18) 0.0019(17) -0.0023(17)
C8 0.027(2) 0.019(2) 0.022(2) -0.0041(18) 0.0015(18) -0.0025(18)
C9 0.035(3) 0.021(2) 0.038(3) -0.003(2) 0.010(2) -0.006(2)
C10 0.046(4) 0.034(3) 0.063(5) -0.016(3) 0.020(3) -0.004(3)
C11 0.026(3) 0.042(3) 0.064(4) -0.005(3) 0.012(3) 0.000(2)
C12 0.030(3) 0.035(3) 0.044(3) 0.000(2) 0.003(2) -0.012(2)
C13 0.028(2) 0.025(2) 0.026(3) 0.001(2) 0.000(2) -0.011(2)
C14 0.051(3) 0.023(2) 0.020(3) -0.0024(19) 0.010(2) -0.006(2)
C15 0.060(4) 0.019(2) 0.025(3) 0.001(2) 0.014(2) -0.003(2)
C16 0.055(4) 0.029(3) 0.023(3) 0.005(2) 0.010(2) 0.009(3)
C17 0.038(3) 0.028(2) 0.019(2) 0.0004(19) 0.003(2) -0.001(2)
C18 0.029(2) 0.017(2) 0.028(3) -0.0005(18) -0.0016(19) -0.0056(18)
C19 0.031(2) 0.020(2) 0.029(3) 0.0003(19) -0.002(2) -0.0114(19)
C20 0.037(3) 0.023(2) 0.026(3) -0.0021(19) 0.000(2) -0.015(2)
C21 0.023(2) 0.0152(19) 0.025(2) 0.0023(17) 0.0039(18) -0.0069(17)
C22 0.027(2) 0.028(2) 0.021(2) 0.0037(19) 0.0023(19) -0.006(2)
C23 0.033(3) 0.033(3) 0.023(3) -0.002(2) -0.002(2) -0.013(2)
C24 0.043(3) 0.029(3) 0.029(3) -0.003(2) -0.006(2) -0.007(2)
C25 0.036(3) 0.041(3) 0.024(3) -0.005(2) -0.001(2) -0.006(2)
C26 0.025(2) 0.036(3) 0.021(2) 0.001(2) -0.0022(18) -0.006(2)
C27 0.026(2) 0.030(3) 0.023(3) 0.008(2) 0.0022(18) -0.006(2)
C28 0.029(3) 0.041(3) 0.030(3) 0.014(2) 0.004(2) 0.003(2)
C29 0.032(3) 0.041(3) 0.038(3) 0.017(3) -0.002(2) -0.001(2)
C30 0.022(2) 0.047(3) 0.033(3) 0.002(2) 0.003(2) -0.001(2)
C31 0.029(3) 0.039(3) 0.026(3) 0.004(2) 0.004(2) -0.011(2)
C32 0.019(2) 0.018(2) 0.028(3) 0.0051(18) 0.0017(18) -0.0021(17)
C33 0.031(3) 0.043(3) 0.030(3) -0.001(2) 0.002(2) -0.012(2)
C34 0.026(3) 0.043(3) 0.047(4) -0.001(3) 0.005(2) -0.017(2)
C35 0.026(3) 0.040(3) 0.047(4) -0.009(3) 0.003(2) -0.005(2)
C36 0.014(2) 0.055(4) 0.049(4) -0.016(3) -0.004(2) -0.001(2)
C37 0.026(2) 0.031(3) 0.040(3) -0.007(2) -0.007(2) 0.011(2)
C38 0.027(2) 0.031(3) 0.032(3) -0.007(2) 0.000(2) 0.010(2)
C4A 0.021(2) 0.0138(19) 0.031(3) -0.0003(18) 0.0077(18) -0.0001(17)
C6A 0.018(2) 0.018(2) 0.028(3) -0.0039(18) 0.0045(18) 0.0009(17)
C7A 0.026(2) 0.0131(19) 0.028(3) -0.0008(18) 0.0015(19) -0.0019(17)
C8A 0.031(3) 0.016(2) 0.027(3) 0.0004(18) 0.002(2) -0.0039(19)
C12A 0.024(2) 0.029(2) 0.026(3) 0.005(2) 0.0010(19) -0.006(2)
C13A 0.043(3) 0.024(2) 0.018(2) -0.0015(19) 0.007(2) -0.006(2)
C17A 0.035(3) 0.023(2) 0.016(2) -0.0004(18) 0.0051(19) -0.002(2)
C18A 0.024(2) 0.016(2) 0.028(3) -0.0006(18) -0.0004(19) 0.0012(18)
C20A 0.024(2) 0.0134(19) 0.029(3) 0.0005(18) 0.0011(19) -0.0012(17)
C21A 0.025(2) 0.020(2) 0.026(3) 0.0044(18) -0.0012(19) -0.0023(18)
C22A 0.026(2) 0.035(3) 0.018(2) 0.002(2) -0.0025(18) -0.009(2)
C26A 0.026(2) 0.032(3) 0.018(2) 0.0023(19) -0.0051(18) -0.004(2)
C27A 0.026(2) 0.034(3) 0.025(3) 0.008(2) 0.0033(19) -0.005(2)
C31A 0.026(2) 0.031(3) 0.022(3) 0.003(2) -0.0005(19) -0.007(2)
C32A 0.021(2) 0.0145(19) 0.026(3) 0.0021(17) -0.0019(18) -0.0031(17)
C34A 0.022(2) 0.028(3) 0.046(3) -0.006(2) 0.004(2) 0.002(2)
C38A 0.024(2) 0.020(2) 0.030(3) -0.0081(19) 0.0019(19) 0.0033(18)
C6B 0.020(2) 0.018(2) 0.023(2) -0.0009(18) 0.0002(17) 0.0004(17)
C13B 0.027(2) 0.018(2) 0.027(3) 0.0029(19) 0.0020(19) -0.0047(19)
C18B 0.024(2) 0.018(2) 0.026(3) -0.0002(18) -0.0027(18) -0.0044(18)
C20B 0.020(2) 0.018(2) 0.026(3) 0.0010(18) 0.0022(18) -0.0031(17)
C27B 0.028(2) 0.021(2) 0.023(3) 0.0044(19) -0.0004(19) -0.0006(19)
C32B 0.025(2) 0.0153(19) 0.029(3) -0.0014(18) 0.0014(19) -0.0021(18)
C38B 0.022(2) 0.0135(19) 0.031(3) -0.0035(18) 0.0032(19) 0.0014(17)
C38C 0.023(2) 0.0106(18) 0.029(3) 0.0004(17) -0.0031(18) 0.0021(17)
C38D 0.020(2) 0.0129(19) 0.025(2) -0.0003(17) -0.0013(17) 0.0009(17)
C38E 0.0176(19) 0.0105(19) 0.031(3) 0.0006(18) 0.0026(17) 0.0021(16)
C38F 0.022(2) 0.015(2) 0.029(3) -0.0016(18) 0.0026(18) 0.0014(17)

loop_
_atom_type_symbol
_atom_type_description
_atom_type_scat_dispersion_real
_atom_type_scat_dispersion_imag
_atom_type_scat_source
C C 0.0181 0.0091 'International Tables Vol C Tables 4.2.6.8 and 6.1.1.4'
H H 0.0000 0.0000 'International Tables Vol C Tables 4.2.6.8 and 6.1.1.4'
O O 0.0492 0.0322 'International Tables Vol C Tables 4.2.6.8 and 6.1.1.4'

loop_
_geom_angle_atom_site_label_1
_geom_angle_atom_site_label_2
_geom_angle_atom_site_label_3
_geom_angle
_geom_angle_site_symmetry_1
_geom_angle_site_symmetry_3
_geom_angle_publ_flag
C2 C1 C38F 120.6(5) . . ?
C2 C1 H1 119.7 . . ?
C38F C1 H1 119.7 . . ?
C1 C2 C3 120.5(5) . . ?
C1 C2 H2 119.8 . . ?
C3 C2 H2 119.8 . . ?
C4 C3 C2 119.9(5) . . ?
C4 C3 H3 120.1 . . ?
C2 C3 H3 120.1 . . ?
C3 C4 C4A 121.2(5) . . ?
C3 C4 H4 119.4 . . ?
C4A C4 H4 119.4 . . ?
C6 C5 C4A 120.7(5) . . ?
C6 C5 H5 119.6 . . ?
C4A C5 H5 119.6 . . ?
C5 C6 C6A 120.1(5) . . ?
C5 C6 H6 120.0 . . ?
C6A C6 H6 120.0 . . ?
C7A C7 C6B 121.1(4) . . ?
C7A C7 H7 119.5 . . ?
C6B C7 H7 119.5 . . ?
C7A C8 C8A 105.6(4) . . ?
C7A C8 C17A 104.7(4) . . ?
C8A C8 C17A 106.6(4) . . ?
C7A C8 H8 113.1 . . ?
C8A C8 H8 113.1 . . ?
C17A C8 H8 113.1 . . ?
C8A C9 C10 120.4(6) . . ?
C8A C9 H9 119.8 . . ?
C10 C9 H9 119.8 . . ?
C9 C10 C11 119.1(6) . . ?
C9 C10 H10 120.4 . . ?
C11 C10 H10 120.4 . . ?
C10 C11 C12 121.2(6) . . ?
C10 C11 H11 119.4 . . ?
C12 C11 H11 119.4 . . ?
C12A C12 C11 118.8(6) . . ?
C12A C12 H12 120.6 . . ?
C11 C12 H12 120.6 . . ?
C12A C13 C13A 106.7(4) . . ?
C12A C13 C13B 105.7(4) . . ?
C13A C13 C13B 105.1(4) . . ?
C12A C13 H13 112.9 . . ?
C13A C13 H13 112.9 . . ?
C13B C13 H13 112.9 . . ?
C13A C14 C15 118.9(6) . . ?
C13A C14 H14 120.6 . . ?
C15 C14 H14 120.6 . . ?
C16 C15 C14 120.4(5) . . ?
C16 C15 H15 119.8 . . ?
C14 C15 H15 119.8 . . ?
C15 C16 C17 120.6(6) . . ?
C15 C16 H16 119.7 . . ?
C17 C16 H16 119.7 . . ?
C17A C17 C16 118.4(5) . . ?
C17A C17 H17 120.8 . . ?
C16 C17 H17 120.8 . . ?
C13B C18 C18A 121.2(5) . . ?
C13B C18 H18 119.4 . . ?
C18A C18 H18 119.4 . . ?
C20 C19 C18B 121.3(5) . . ?
C20 C19 H19 119.4 . . ?
C18B C19 H19 119.4 . . ?
C19 C20 C20A 120.8(5) . . ?
C19 C20 H20 119.6 . . ?
C20A C20 H20 119.6 . . ?
C21A C21 C20B 120.6(4) . . ?
C21A C21 H21 119.7 . . ?
C20B C21 H21 119.7 . . ?
C22A C22 C31A 105.9(4) . . ?
C22A C22 C21A 105.9(4) . . ?
C31A C22 C21A 104.6(4) . . ?
C22A C22 H22 113.2 . . ?
C31A C22 H22 113.2 . . ?
C21A C22 H22 113.2 . . ?
C22A C23 C24 120.3(5) . . ?
C22A C23 H23 119.8 . . ?
C24 C23 H23 119.8 . . ?
C23 C24 C25 120.3(5) . . ?
C23 C24 H24 119.9 . . ?
C25 C24 H24 119.9 . . ?
C24 C25 C26 119.9(5) . . ?
C24 C25 H25 120.0 . . ?
C26 C25 H25 120.0 . . ?
C26A C26 C25 119.5(5) . . ?
C26A C26 H26 120.3 . . ?
C25 C26 H26 120.3 . . ?
C27B C27 C27A 105.1(4) . . ?
C27B C27 C26A 106.0(4) . . ?
C27A C27 C26A 106.0(4) . . ?
C27B C27 H27 113.0 . . ?
C27A C27 H27 113.0 . . ?
C26A C27 H27 113.0 . . ?
C29 C28 C27A 120.3(5) . . ?
C29 C28 H28 119.8 . . ?
C27A C28 H28 119.8 . . ?
C28 C29 C30 120.5(5) . . ?
C28 C29 H29 119.8 . . ?
C30 C29 H29 119.8 . . ?
C29 C30 C31 119.7(5) . . ?
C29 C30 H30 120.2 . . ?
C31 C30 H30 120.2 . . ?
C31A C31 C30 119.6(5) . . ?
C31A C31 H31 120.2 . . ?
C30 C31 H31 120.2 . . ?
C27B C32 C32A 120.5(4) . . ?
C27B C32 H32 119.7 . . ?
C32A C32 H32 119.7 . . ?
C34 C33 C32B 121.3(6) . . ?
C34 C33 H33 119.4 . . ?
C32B C33 H33 119.4 . . ?
C33 C34 C34A 120.4(5) . . ?
C33 C34 H34 119.8 . . ?
C34A C34 H34 119.8 . . ?
C36 C35 C34A 121.1(6) . . ?
C36 C35 H35 119.5 . . ?
C34A C35 H35 119.5 . . ?
C35 C36 C37 119.7(5) . . ?
C35 C36 H36 120.1 . . ?
C37 C36 H36 120.1 . . ?
C38 C37 C36 120.5(6) . . ?
C38 C37 H37 119.8 . . ?
C36 C37 H37 119.8 . . ?
C37 C38 C38A 120.9(6) . . ?
C37 C38 H38 119.5 . . ?
C38A C38 H38 119.5 . . ?
C4 C4A C38F 119.0(5) . . ?
C4 C4A C5 121.5(5) . . ?
C38F C4A C5 119.5(4) . . ?
C38E C6A C6 119.5(4) . . ?
C38E C6A C6B 119.9(4) . . ?
C6 C6A C6B 120.5(5) . . ?
C7 C7A C13B 119.2(5) . . ?
C7 C7A C8 127.5(4) . . ?
C13B C7A C8 113.2(4) . . ?
C9 C8A C12A 120.5(5) . . ?
C9 C8A C8 126.9(5) . . ?
C12A C8A C8 112.7(4) . . ?
C12 C12A C8A 120.0(5) . . ?
C12 C12A C13 126.7(5) . . ?
C8A C12A C13 113.3(5) . . ?
C14 C13A C17A 120.5(6) . . ?
C14 C13A C13 126.1(5) . . ?
C17A C13A C13 113.4(4) . . ?
C17 C17A C13A 121.2(5) . . ?
C17 C17A C8 125.9(5) . . ?
C13A C17A C8 112.9(5) . . ?
C18 C18A C6B 118.5(5) . . ?
C18 C18A C18B 122.5(4) . . ?
C6B C18A C18B 118.8(4) . . ?
C38C C20A C20 118.6(5) . . ?
C38C C20A C20B 120.0(4) . . ?
C20 C20A C20B 121.3(4) . . ?
C21 C21A C27B 121.1(5) . . ?
C21 C21A C22 126.9(4) . . ?
C27B C21A C22 112.0(4) . . ?
C23 C22A C26A 119.3(5) . . ?
C23 C22A C22 127.0(5) . . ?
C26A C22A C22 113.6(5) . . ?
C26 C26A C22A 120.6(5) . . ?
C26 C26A C27 126.5(5) . . ?
C22A C26A C27 112.8(5) . . ?
C28 C27A C31A 119.8(5) . . ?
C28 C27A C27 127.0(5) . . ?
C31A C27A C27 113.1(5) . . ?
C31 C31A C27A 120.1(5) . . ?
C31 C31A C22 126.7(5) . . ?
C27A C31A C22 113.2(5) . . ?
C32 C32A C20B 119.3(4) . . ?
C32 C32A C32B 121.7(4) . . ?
C20B C32A C32B 118.9(4) . . ?
C34 C34A C38A 119.2(5) . . ?
C34 C34A C35 121.4(5) . . ?
C38A C34A C35 119.2(6) . . ?
C38 C38A C34A 117.9(5) . . ?
C38 C38A C38B 123.7(5) . . ?
C34A C38A C38B 118.3(5) . . ?
C7 C6B C18A 119.0(4) . . ?
C7 C6B C6A 122.3(4) . . ?
C18A C6B C6A 118.4(4) . . ?
C18 C13B C7A 120.8(4) . . ?
C18 C13B C13 126.8(5) . . ?
C7A C13B C13 112.3(4) . . ?
C38D C18B C19 118.2(5) . . ?
C38D C18B C18A 120.5(4) . . ?
C19 C18B C18A 121.2(4) . . ?
C32A C20B C21 118.5(4) . . ?
C32A C20B C20A 119.6(4) . . ?
C21 C20B C20A 121.8(4) . . ?
C32 C27B C21A 119.7(5) . . ?
C32 C27B C27 126.3(4) . . ?
C21A C27B C27 114.0(4) . . ?
C38B C32B C33 118.9(5) . . ?
C38B C32B C32A 120.8(4) . . ?
C33 C32B C32A 120.3(5) . . ?
C32B C38B C38A 119.2(5) . . ?
C32B C38B C38C 118.3(4) . . ?
C38A C38B C38C 122.5(5) . . ?
C20A C38C C38D 118.0(4) . . ?
C20A C38C C38B 118.3(4) . . ?
C38D C38C C38B 123.7(4) . . ?
C18B C38D C38C 119.6(4) . . ?
C18B C38D C38E 117.4(4) . . ?
C38C C38D C38E 123.0(4) . . ?
C6A C38E C38F 118.8(4) . . ?
C6A C38E C38D 118.5(4) . . ?
C38F C38E C38D 122.7(5) . . ?
C1 C38F C4A 118.6(4) . . ?
C1 C38F C38E 122.9(4) . . ?
C4A C38F C38E 118.4(5) . . ?
C4S O1S C1S 105.2(5) . . ?
O1S C1S C22S 110.4(8) . . ?
O1S C1S C2S 101.4(7) . . ?
O1S C1S H1SA 111.0 . . ?
C22S C1S H1SA 124.8 . . ?
C2S C1S H1SA 110.5 . . ?
O1S C1S H1SB 110.8 . . ?
C22S C1S H1SB 88.0 . . ?
C2S C1S H1SB 113.7 . . ?
H1SA C1S H1SB 109.2 . . ?
C3S C2S C1S 100.8(10) . . ?
C3S C2S H2SA 123.3 . . ?
C1S C2S H2SA 119.1 . . ?
C3S C2S H2SB 101.3 . . ?
C1S C2S H2SB 100.3 . . ?
H2SA C2S H2SB 108.5 . . ?
C2S C3S C4S 106.8(8) . . ?
C4S C3S C22S 98.9(7) . . ?
C2S C3S H3SA 118.7 . . ?
C4S C3S H3SA 111.8 . . ?
C22S C3S H3SA 101.3 . . ?
C2S C3S H3SB 97.9 . . ?
C4S C3S H3SB 111.7 . . ?
C22S C3S H3SB 123.4 . . ?
H3SA C3S H3SB 109.1 . . ?
O1S C4S C3S 106.5(5) . . ?
O1S C4S H4SA 111.2 . . ?
C3S C4S H4SA 110.4 . . ?
O1S C4S H4SB 110.4 . . ?
C3S C4S H4SB 109.7 . . ?
H4SA C4S H4SB 108.7 . . ?
C1S C22S C3S 103.9(9) . . ?
C1S C22S H22A 113.7 . . ?
C3S C22S H22A 115.5 . . ?
C1S C22S H22B 106.8 . . ?
C3S C22S H22B 107.4 . . ?
H22A C22S H22B 109.1 . . ?
C4R O1R C1R 112.2(10) . . ?
O1R C1R C2R 106.0(11) . . ?
O1R C1R H1RA 112.7 . . ?
C2R C1R H1RA 113.3 . . ?
O1R C1R H1RB 111.6 . . ?
C2R C1R H1RB 104.3 . . ?
H1RA C1R H1RB 108.6 . . ?
C1R C2R C3R 104.6(10) . . ?
C1R C2R H2RA 106.9 . . ?
C3R C2R H2RA 93.4 . . ?
C1R C2R H2RB 117.4 . . ?
C3R C2R H2RB 122.0 . . ?
H2RA C2R H2RB 109.3 . . ?
C4R C3R C2R 95.2(10) . . ?
C4R C3R H3RA 112.7 . . ?
C2R C3R H3RA 112.7 . . ?
C4R C3R H3RB 112.7 . . ?
C2R C3R H3RB 112.7 . . ?
H3RA C3R H3RB 110.2 . . ?
O1R C4R C3R 120.5(9) . . ?
O1R C4R H4RA 107.2 . . ?
C3R C4R H4RA 107.2 . . ?
O1R C4R H4RB 107.2 . . ?
C3R C4R H4RB 107.2 . . ?
H4RA C4R H4RB 106.8 . . ?
C42R O2R C45R 121(2) . . ?
C42R O2R C43R 49.1(13) . . ?
C45R O2R C43R 72.2(12) . . ?
O2R C42R C43R 103.7(17) . . ?
O2R C42R H42A 111.0 . . ?
C43R C42R H42A 111.0 . . ?
O2R C42R H42B 111.0 . . ?
C43R C42R H42B 111.0 . . ?
H42A C42R H42B 109.0 . . ?
C44R C43R C42R 117.5(13) . . ?
C44R C43R O2R 92.9(12) . . ?
C42R C43R O2R 27.2(7) . . ?
C44R C43R C45R 50.3(10) . . ?
C42R C43R C45R 71.8(10) . . ?
O2R C43R C45R 44.8(8) . . ?
C44R C43R H43A 107.9 . . ?
C42R C43R H43A 107.9 . . ?
O2R C43R H43A 130.5 . . ?
C45R C43R H43A 145.8 . . ?
C44R C43R H43B 107.9 . . ?
C42R C43R H43B 107.9 . . ?
O2R C43R H43B 108.0 . . ?
C45R C43R H43B 105.1 . . ?
H43A C43R H43B 107.2 . . ?
C43R C44R C45R 84.7(13) . . ?
C43R C44R H44A 114.5 . . ?
C45R C44R H44A 114.5 . . ?
C43R C44R H44B 114.5 . . ?
C45R C44R H44B 114.5 . . ?
H44A C44R H44B 111.6 . . ?
O2R C45R C44R 105.4(14) . . ?
O2R C45R C43R 63.0(10) . . ?
C44R C45R C43R 45.0(9) . . ?
O2R C45R H45A 110.7 . . ?
C44R C45R H45A 110.7 . . ?
C43R C45R H45A 138.8 . . ?
O2R C45R H45B 110.7 . . ?
C44R C45R H45B 110.7 . . ?
C43R C45R H45B 111.3 . . ?
H45A C45R H45B 108.8 . . ?
C4V O1V C1V 107.8(16) . . ?
O1V C1V C2V 105.7(14) . . ?
O1V C1V H1VA 110.6 . . ?
C2V C1V H1VA 110.6 . . ?
O1V C1V H1VB 110.6 . . ?
C2V C1V H1VB 110.6 . . ?
H1VA C1V H1VB 108.7 . . ?
C3V C2V C1V 103.2(18) . . ?
C3V C2V H2VA 111.1 . . ?
C1V C2V H2VA 111.1 . . ?
C3V C2V H2VB 111.1 . . ?
C1V C2V H2VB 111.1 . . ?
H2VA C2V H2VB 109.1 . . ?
C2V C3V C4V 103.4(17) . . ?
C2V C3V H3VA 111.1 . . ?
C4V C3V H3VA 111.1 . . ?
C2V C3V H3VB 111.1 . . ?
C4V C3V H3VB 111.1 . . ?
H3VA C3V H3VB 109.1 . . ?
O1V C4V C3V 105.3(17) . . ?
O1V C4V H4VA 110.7 . . ?
C3V C4V H4VA 110.7 . . ?
O1V C4V H4VB 110.7 . . ?
C3V C4V H4VB 110.7 . . ?
H4VA C4V H4VB 108.8 . . ?
C1W O1W C4W 102.9(15) . . ?
O1W C1W C2W 111.1(16) . . ?
O1W C1W H1WA 109.4 . . ?
C2W C1W H1WA 109.4 . . ?
O1W C1W H1WB 109.4 . . ?
C2W C1W H1WB 109.4 . . ?
H1WA C1W H1WB 108.0 . . ?
C1W C2W C3W 101.3(14) . . ?
C1W C2W H2WA 111.5 . . ?
C3W C2W H2WA 111.5 . . ?
C1W C2W H2WB 111.5 . . ?
C3W C2W H2WB 111.5 . . ?
H2WA C2W H2WB 109.3 . . ?
C4W C3W C2W 102.3(13) . . ?
C4W C3W H3WA 111.3 . . ?
C2W C3W H3WA 111.3 . . ?
C4W C3W H3WB 111.3 . . ?
C2W C3W H3WB 111.3 . . ?
H3WA C3W H3WB 109.2 . . ?
O1W C4W C3W 108.5(14) . . ?
O1W C4W H4WA 110.0 . . ?
C3W C4W H4WA 110.0 . . ?
O1W C4W H4WB 110.0 . . ?
C3W C4W H4WB 110.0 . . ?
H4WA C4W H4WB 108.4 . . ?
C1Y O1Y C4Y 100.7(19) . . ?
O1Y C1Y C2Y 103(2) . . ?
O1Y C1Y H1YA 111.1 . . ?
C2Y C1Y H1YA 111.1 . . ?
O1Y C1Y H1YB 111.1 . . ?
C2Y C1Y H1YB 111.1 . . ?
H1YA C1Y H1YB 109.1 . . ?
C3Y C2Y C1Y 106(3) . . ?
C3Y C2Y H2YA 110.6 . . ?
C1Y C2Y H2YA 110.6 . . ?
C3Y C2Y H2YB 110.6 . . ?
C1Y C2Y H2YB 110.6 . . ?
H2YA C2Y H2YB 108.7 . . ?
C2Y C3Y C4Y 108(3) . . ?
C2Y C3Y H3YA 110.0 . . ?
C4Y C3Y H3YA 110.0 . . ?
C2Y C3Y H3YB 110.0 . . ?
C4Y C3Y H3YB 110.0 . . ?
H3YA C3Y H3YB 108.4 . . ?
C3Y C4Y O1Y 106(2) . . ?
C3Y C4Y H4YA 110.5 . . ?
O1Y C4Y H4YA 110.5 . . ?
C3Y C4Y H4YB 110.5 . . ?
O1Y C4Y H4YB 110.5 . . ?
H4YA C4Y H4YB 108.7 . . ?

loop_
_geom_bond_atom_site_label_1
_geom_bond_atom_site_label_2
_geom_bond_distance
_geom_bond_site_symmetry_2
_geom_bond_publ_flag
C1 C2 1.375(7) . ?
C1 C38F 1.414(7) . ?
C1 H1 0.9500 . ?
C2 C3 1.408(8) . ?
C2 H2 0.9500 . ?
C3 C4 1.358(9) . ?
C3 H3 0.9500 . ?
C4 C4A 1.415(7) . ?
C4 H4 0.9500 . ?
C5 C6 1.370(7) . ?
C5 C4A 1.418(8) . ?
C5 H5 0.9500 . ?
C6 C6A 1.434(7) . ?
C6 H6 0.9500 . ?
C7 C7A 1.374(7) . ?
C7 C6B 1.410(7) . ?
C7 H7 0.9500 . ?
C8 C7A 1.523(7) . ?
C8 C8A 1.525(7) . ?
C8 C17A 1.535(7) . ?
C8 H8 1.0000 . ?
C9 C8A 1.372(8) . ?
C9 C10 1.385(9) . ?
C9 H9 0.9500 . ?
C10 C11 1.395(10) . ?
C10 H10 0.9500 . ?
C11 C12 1.398(9) . ?
C11 H11 0.9500 . ?
C12 C12A 1.381(8) . ?
C12 H12 0.9500 . ?
C13 C12A 1.518(8) . ?
C13 C13A 1.523(8) . ?
C13 C13B 1.528(7) . ?
C13 H13 1.0000 . ?
C14 C13A 1.384(8) . ?
C14 C15 1.391(9) . ?
C14 H14 0.9500 . ?
C15 C16 1.385(10) . ?
C15 H15 0.9500 . ?
C16 C17 1.406(8) . ?
C16 H16 0.9500 . ?
C17 C17A 1.372(8) . ?
C17 H17 0.9500 . ?
C18 C13B 1.357(8) . ?
C18 C18A 1.406(7) . ?
C18 H18 0.9500 . ?
C19 C20 1.368(8) . ?
C19 C18B 1.418(7) . ?
C19 H19 0.9500 . ?
C20 C20A 1.427(7) . ?
C20 H20 0.9500 . ?
C21 C21A 1.350(7) . ?
C21 C20B 1.430(7) . ?
C21 H21 0.9500 . ?
C22 C22A 1.520(7) . ?
C22 C31A 1.523(7) . ?
C22 C21A 1.544(7) . ?
C22 H22 1.0000 . ?
C23 C22A 1.386(8) . ?
C23 C24 1.387(9) . ?
C23 H23 0.9500 . ?
C24 C25 1.393(9) . ?
C24 H24 0.9500 . ?
C25 C26 1.402(8) . ?
C25 H25 0.9500 . ?
C26 C26A 1.383(8) . ?
C26 H26 0.9500 . ?
C27 C27B 1.517(7) . ?
C27 C27A 1.520(7) . ?
C27 C26A 1.520(7) . ?
C27 H27 1.0000 . ?
C28 C29 1.376(9) . ?
C28 C27A 1.380(8) . ?
C28 H28 0.9500 . ?
C29 C30 1.394(8) . ?
C29 H29 0.9500 . ?
C30 C31 1.403(9) . ?
C30 H30 0.9500 . ?
C31 C31A 1.381(8) . ?
C31 H31 0.9500 . ?
C32 C27B 1.380(7) . ?
C32 C32A 1.412(7) . ?
C32 H32 0.9500 . ?
C33 C34 1.355(9) . ?
C33 C32B 1.430(7) . ?
C33 H33 0.9500 . ?
C34 C34A 1.414(10) . ?
C34 H34 0.9500 . ?
C35 C36 1.357(10) . ?
C35 C34A 1.433(8) . ?
C35 H35 0.9500 . ?
C36 C37 1.416(9) . ?
C36 H36 0.9500 . ?
C37 C38 1.380(8) . ?
C37 H37 0.9500 . ?
C38 C38A 1.419(8) . ?
C38 H38 0.9500 . ?
C4A C38F 1.416(7) . ?
C6A C38E 1.390(7) . ?
C6A C6B 1.463(7) . ?
C7A C13B 1.415(7) . ?
C8A C12A 1.407(7) . ?
C13A C17A 1.394(8) . ?
C18A C6B 1.427(7) . ?
C18A C18B 1.449(7) . ?
C20A C38C 1.412(7) . ?
C20A C20B 1.445(7) . ?
C21A C27B 1.411(7) . ?
C22A C26A 1.408(7) . ?
C27A C31A 1.408(7) . ?
C32A C20B 1.416(6) . ?
C32A C32B 1.461(7) . ?
C34A C38A 1.420(8) . ?
C38A C38B 1.437(7) . ?
C18B C38D 1.404(7) . ?
C32B C38B 1.389(8) . ?
C38B C38C 1.473(7) . ?
C38C C38D 1.444(7) . ?
C38D C38E 1.469(6) . ?
C38E C38F 1.449(6) . ?
O1S C4S 1.406(8) . ?
O1S C1S 1.429(9) . ?
C1S C22S 1.440(15) . ?
C1S C2S 1.606(17) . ?
C1S H1SA 0.9899 . ?
C1S H1SB 0.9900 . ?
C2S C3S 1.486(16) . ?
C2S H2SA 0.9900 . ?
C2S H2SB 0.9899 . ?
C3S C4S 1.501(9) . ?
C3S C22S 1.586(16) . ?
C3S H3SA 0.9898 . ?
C3S H3SB 0.9900 . ?
C4S H4SA 0.9900 . ?
C4S H4SB 0.9901 . ?
C22S H22A 0.9900 . ?
C22S H22B 0.9900 . ?
O1R C4R 1.298(13) . ?
O1R C1R 1.421(16) . ?
C1R C2R 1.49(2) . ?
C1R H1RA 0.9900 . ?
C1R H1RB 0.9900 . ?
C2R C3R 1.743(19) . ?
C2R H2RA 0.9900 . ?
C2R H2RB 0.9900 . ?
C3R C4R 1.405(16) . ?
C3R H3RA 0.9900 . ?
C3R H3RB 0.9900 . ?
C4R H4RA 0.9900 . ?
C4R H4RB 0.9900 . ?
O2R C42R 0.898(19) . ?
O2R C45R 1.51(2) . ?
O2R C43R 1.91(2) . ?
C42R C43R 1.486(19) . ?
C42R H42A 0.9900 . ?
C42R H42B 0.9900 . ?
C43R C44R 1.45(2) . ?
C43R C45R 2.04(3) . ?
C43R H43A 0.9900 . ?
C43R H43B 0.9900 . ?
C44R C45R 1.58(3) . ?
C44R H44A 0.9900 . ?
C44R H44B 0.9900 . ?
C45R H45A 0.9900 . ?
C45R H45B 0.9900 . ?
O1V C4V 1.40(3) . ?
O1V C1V 1.45(2) . ?
C1V C2V 1.57(3) . ?
C1V H1VA 0.9900 . ?
C1V H1VB 0.9900 . ?
C2V C3V 1.47(3) . ?
C2V H2VA 0.9900 . ?
C2V H2VB 0.9900 . ?
C3V C4V 1.51(3) . ?
C3V H3VA 0.9900 . ?
C3V H3VB 0.9900 . ?
C4V H4VA 0.9900 . ?
C4V H4VB 0.9900 . ?
O1W C1W 1.36(3) . ?
O1W C4W 1.41(2) . ?
C1W C2W 1.52(3) . ?
C1W H1WA 0.9900 . ?
C1W H1WB 0.9900 . ?
C2W C3W 1.53(2) . ?
C2W H2WA 0.9900 . ?
C2W H2WB 0.9900 . ?
C3W C4W 1.48(2) . ?
C3W H3WA 0.9900 . ?
C3W H3WB 0.9900 . ?
C4W H4WA 0.9900 . ?
C4W H4WB 0.9900 . ?
O1Y C1Y 1.452(5) . ?
O1Y C4Y 1.49(4) . ?
C1Y C2Y 1.46(3) . ?
C1Y H1YA 0.9900 . ?
C1Y H1YB 0.9900 . ?
C2Y C3Y 1.27(4) . ?
C2Y H2YA 0.9900 . ?
C2Y H2YB 0.9900 . ?
C3Y C4Y 1.43(4) . ?
C3Y H3YA 0.9900 . ?
C3Y H3YB 0.9900 . ?
C4Y H4YA 0.9900 . ?
C4Y H4YB 0.9900 . ?

loop_
_bruker_diffrn_runs_axis
_bruker_diffrn_runs_distance
_bruker_diffrn_runs_theta
_bruker_diffrn_runs_omega
_bruker_diffrn_runs_phi
_bruker_diffrn_runs_chi
_bruker_diffrn_runs_width
_bruker_diffrn_runs_images
_bruker_diffrn_runs_time
_bruker_diffrn_runs_wavelength
_bruker_diffrn_runs_voltage
_bruker_diffrn_runs_current
_bruker_diffrn_runs_temperature
Phi 45.0 27.5 0.0 0.0 54.74 1.0 180 1.0 1.54184 50.0 1.0 100.14999999999998
Phi 45.0 27.5 0.0 180.0 54.74 1.0 180 1.0 1.54184 50.0 1.0 100.14999999999998
Phi 70.0 60.8455 20.551107798245265 -193.335 24.0 0.3 1075 15.0 1.54184 50.0 1.0 100.14999999999998
Phi 70.0 38.3455 55.438116825069784 0.0 -44.5 0.3 1200 9.0 1.54184 50.0 1.0 100.14999999999998
Omega 70.0 60.8455 4.545 180.0 68.5 0.3 250 15.0 1.54184 50.0 1.0 100.14999999999998
Omega 70.0 60.8455 1.068 27.0 65.5 0.3 351 15.0 1.54184 50.0 1.0 100.14999999999998
Phi 70.0 -16.9525 -12.589016825069795 -156.0 44.5 0.3 640 6.0 1.54184 50.0 1.0 100.14999999999998
Omega 70.0 60.8455 1.068 -36.0 65.5 0.3 351 15.0 1.54184 50.0 1.0 100.14999999999998
Omega 70.0 60.8455 1.068 162.0 65.5 0.3 351 15.0 1.54184 50.0 1.0 100.14999999999998
Omega 70.0 60.8455 1.068 -90.0 65.5 0.3 351 15.0 1.54184 50.0 1.0 100.14999999999998
Phi 70.0 43.3915 -14.356692201754754 -156.0 24.0 0.3 613 10.0 1.54184 50.0 1.0 100.14999999999998
Omega 70.0 60.8455 1.068 81.0 65.5 0.3 351 15.0 1.54184 50.0 1.0 100.14999999999998
Omega 70.0 60.8455 1.068 -117.0 65.5 0.3 351 15.0 1.54184 50.0 1.0 100.14999999999998
Omega 70.0 60.8455 1.068 54.0 65.5 0.3 351 15.0 1.54184 50.0 1.0 100.14999999999998
Omega 70.0 60.8455 1.068 -144.0 65.5 0.3 351 15.0 1.54184 50.0 1.0 100.14999999999998
Omega 70.0 60.8455 1.068 0.0 65.5 0.3 351 15.0 1.54184 50.0 1.0 100.14999999999998
Omega 70.0 60.8455 1.068 -63.0 65.5 0.3 351 15.0 1.54184 50.0 1.0 100.14999999999998
Omega 70.0 60.8455 4.545 108.0 68.5 0.3 250 15.0 1.54184 50.0 1.0 100.14999999999998
Omega 70.0 60.8455 4.545 36.0 68.5 0.3 250 15.0 1.54184 50.0 1.0 100.14999999999998
Omega 70.0 60.8455 1.068 -171.0 65.5 0.3 351 15.0 1.54184 50.0 1.0 100.14999999999998
Omega 70.0 60.8455 1.068 135.0 65.5 0.3 351 15.0 1.54184 50.0 1.0 100.14999999999998
Phi 70.0 -16.9525 4.705 44.0 24.0 0.3 613 6.0 1.54184 50.0 1.0 100.14999999999998
Omega 70.0 60.8455 4.545 252.0 68.5 0.3 250 15.0 1.54184 50.0 1.0 100.14999999999998
Omega 70.0 60.8455 1.068 108.0 65.5 0.3 351 15.0 1.54184 50.0 1.0 100.14999999999998
Phi 70.0 60.8455 82.769 -76.0 -24.0 0.3 720 15.0 1.54184 50.0 1.0 100.14999999999998
Omega 70.0 60.8455 4.545 324.0 68.5 0.3 250 15.0 1.54184 50.0 1.0 100.14999999999998
Phi 70.0 43.3915 47.86119220175474 -108.0 -24.0 0.3 693 10.0 1.54184 50.0 1.0 100.14999999999998
Omega 70.0 54.06 -6.613 16.693 51.507 0.3 457 13.0 1.54184 50.0 1.0 100.14999999999998
Phi 70.0 -20.8915 83.02581682506978 0.0 -44.5 0.3 1200 6.0 1.54184 50.0 1.0 100.14999999999998
Omega 70.0 56.1325 1.429 -65.895 44.311 0.3 440 13.0 1.54184 50.0 1.0 100.14999999999998
Phi 70.0 -16.9525 4.705 44.0 24.0 0.3 613 6.0 1.54184 50.0 1.0 100.14999999999998
Phi 70.0 43.3915 65.53031682506979 -124.0 -44.5 0.3 880 10.0 1.54184 50.0 1.0 100.14999999999998
Phi 70.0 -28.3915 68.0258168250698 0.0 -44.5 0.3 1200 7.0 1.54184 50.0 1.0 100.14999999999998
Phi 70.0 60.8455 100.4381168250698 -84.0 -44.5 0.3 933 15.0 1.54184 50.0 1.0 100.14999999999998
Phi 70.0 45.8455 70.43811682506978 0.0 -44.5 0.3 1200 10.0 1.54184 50.0 1.0 100.14999999999998
Phi 70.0 -30.8455 63.117999999999995 0.0 -44.5 0.3 1200 7.0 1.54184 50.0 1.0 100.14999999999998
Phi 70.0 53.3455 85.4381168250698 0.0 -44.5 0.3 1200 12.0 1.54184 50.0 1.0 100.14999999999998
Phi 70.0 -35.8915 53.02581682506977 0.0 -44.5 0.3 1200 8.0 1.54184 50.0 1.0 100.14999999999998
